data_4350637
loop_
_publ_author_name
'Dias, H. V. Rasika'
'Singh, Shreeyukta'
'Flores, Jaime A.'

_publ_section_title
;
 Syntheses of highly fluorinated 1,3,5-triazapentadienyl ligands and their
 use in the isolation of copper(I)-carbonyl and copper(I)-ethylene
 complexes.
;
_journal_issue 22
_journal_name_full 'Inorganic chemistry'
_journal_page_first 8859
_journal_page_last 8861
_journal_paper_doi 10.1021/ic061739y
_journal_volume 45
_journal_year 2006
_chemical_formula_sum 'C23 H6 Cu F22 N3 O'
_chemical_formula_weight 821.85
_chemical_name_common '[(CF3,F-Ph)2TAP]CuCO'
_space_group_IT_number 14
_space_group_name_Hall '-P 2yn'
_space_group_name_H-M_alt 'P 1 21/n 1'
_symmetry_cell_setting monoclinic
_symmetry_space_group_name_H-M 'P 1 21/n 1'
_atom_sites_solution_hydrogens geom
_atom_sites_solution_primary direct
_atom_sites_solution_secondary difmap
_audit_creation_method SHELXL-97
_cell_angle_alpha 90.00
_cell_angle_beta 113.2780(10)
_cell_angle_gamma 90.00
_cell_formula_units_Z 8
_cell_length_a 24.6256(16)
_cell_length_b 9.7507(6)
_cell_length_c 25.1455(16)
_cell_measurement_reflns_used 7468
_cell_measurement_temperature 100(2)
_cell_measurement_theta_max 27.90
_cell_measurement_theta_min 2.27
_cell_volume 5546.4(6)
_computing_cell_refinement 'Bruker SMART'
_computing_data_collection 'Bruker SMART'
_computing_data_reduction 'Bruker SAINT'
_computing_molecular_graphics 'Bruker SHELXTL'
_computing_publication_material 'Bruker SHELXTL'
_computing_structure_refinement 'SHELXL-97 (Sheldrick, 1997)'
_computing_structure_solution 'SHELXS-97 (Sheldrick, 1990)'
_diffrn_ambient_temperature 100(2)
_diffrn_measured_fraction_theta_full 0.999
_diffrn_measured_fraction_theta_max 0.999
_diffrn_measurement_device_type 'CCD area detector'
_diffrn_measurement_method 'phi and omega scans'
_diffrn_radiation_monochromator graphite
_diffrn_radiation_source 'fine-focus sealed tube'
_diffrn_radiation_type MoK\a
_diffrn_radiation_wavelength 0.71073
_diffrn_reflns_av_R_equivalents 0.0508
_diffrn_reflns_av_sigmaI/netI 0.0460
_diffrn_reflns_limit_h_max 29
_diffrn_reflns_limit_h_min -29
_diffrn_reflns_limit_k_max 11
_diffrn_reflns_limit_k_min -11
_diffrn_reflns_limit_l_max 30
_diffrn_reflns_limit_l_min -30
_diffrn_reflns_number 40342
_diffrn_reflns_theta_full 25.50
_diffrn_reflns_theta_max 25.50
_diffrn_reflns_theta_min 1.96
_exptl_absorpt_coefficient_mu 0.962
_exptl_absorpt_correction_T_max 0.9625
_exptl_absorpt_correction_T_min 0.7893
_exptl_absorpt_correction_type none
_exptl_absorpt_process_details SADABS
_exptl_crystal_colour cream
_exptl_crystal_density_diffrn 1.968
_exptl_crystal_density_meas 0
_exptl_crystal_density_method 'not measured'
_exptl_crystal_description rods
_exptl_crystal_F_000 3200
_exptl_crystal_size_max 0.26
_exptl_crystal_size_mid 0.19
_exptl_crystal_size_min 0.04
_refine_diff_density_max 1.770
_refine_diff_density_min -0.673
_refine_diff_density_rms 0.104
_refine_ls_extinction_method none
_refine_ls_goodness_of_fit_ref 1.023
_refine_ls_hydrogen_treatment mixed
_refine_ls_matrix_type full
_refine_ls_number_parameters 901
_refine_ls_number_reflns 10323
_refine_ls_number_restraints 0
_refine_ls_restrained_S_all 1.023
_refine_ls_R_factor_all 0.0776
_refine_ls_R_factor_gt 0.0556
_refine_ls_shift/su_max 0.001
_refine_ls_shift/su_mean 0.000
_refine_ls_structure_factor_coef Fsqd
_refine_ls_weighting_details 'calc w=1/[\s^2^(Fo^2^)+(0.0924P)^2^+9.4782P] where P=(Fo^2^+2Fc^2^)/3'
_refine_ls_weighting_scheme calc
_refine_ls_wR_factor_gt 0.1461
_refine_ls_wR_factor_ref 0.1626
_reflns_number_gt 7748
_reflns_number_total 10323
_reflns_threshold_expression >2sigma(I)
_cod_data_source_file ic061739ysi20061003_124355.cif
_cod_data_source_block dias397s
_cod_depositor_comments
;
The following automatic conversions were performed:

data item '_symmetry_cell_setting' value 'Monoclinic' was changed to
'monoclinic' in accordance with the
/home/saulius/struct/COD-crude-data/automatic-downloads/DataCite-retrospective/ACS/depositions/lib/dictionaries/cif_core.dic
dictionary named 'cif_core.dic' version 2.4.2 last updated on
2011-04-26.

Automatic conversion script
Id: cif_fix_values 6909 2019-04-08 15:41:33Z antanas 
;
_cod_original_sg_symbol_H-M P2(1)/n
_cod_database_code 4350637

loop_
_symmetry_equiv_pos_as_xyz
'x, y, z'
'-x+1/2, y+1/2, -z+1/2'
'-x, -y, -z'
'x-1/2, -y-1/2, z-1/2'

loop_
_atom_site_label
_atom_site_type_symbol
_atom_site_fract_x
_atom_site_fract_y
_atom_site_fract_z
_atom_site_U_iso_or_equiv
_atom_site_adp_type
_atom_site_occupancy
_atom_site_symmetry_multiplicity
_atom_site_calc_flag
_atom_site_refinement_flags
Cu1 Cu 0.74012(2) 0.04309(5) 0.66358(2) 0.02464(14) Uani 1 1 d .
Cu2 Cu 0.33376(2) 1.16842(5) 0.76658(2) 0.02602(15) Uani 1 1 d .
N1 N 0.66608(15) 0.1366(4) 0.61665(15) 0.0265(8) Uani 1 1 d .
N2 N 0.71398(16) 0.3343(4) 0.60076(16) 0.0307(8) Uani 1 1 d .
N3 N 0.79215(15) 0.1783(3) 0.65040(14) 0.0249(7) Uani 1 1 d .
N4 N 0.34549(16) 1.0729(4) 0.70340(15) 0.0289(8) Uani 1 1 d .
N5 N 0.39138(15) 0.8789(4) 0.76172(15) 0.0270(8) Uani 1 1 d .
N6 N 0.37797(15) 1.0377(3) 0.82695(14) 0.0240(7) Uani 1 1 d .
O1 O 0.75994(14) -0.2031(3) 0.73533(14) 0.0388(8) Uani 1 1 d .
O2 O 0.26549(16) 1.4191(4) 0.76011(15) 0.0459(9) Uani 1 1 d .
C1 C 0.66705(18) 0.2611(4) 0.59801(18) 0.0283(9) Uani 1 1 d .
C2 C 0.77036(19) 0.2925(4) 0.62302(18) 0.0268(9) Uani 1 1 d .
C3 C 0.6094(2) 0.3430(5) 0.5648(2) 0.0384(11) Uani 1 1 d .
C4 C 0.6118(2) 0.4995(5) 0.5653(2) 0.0361(11) Uani 1 1 d .
C5 C 0.6281(2) 0.5637(5) 0.6253(2) 0.0420(12) Uani 1 1 d .
C6 C 0.80808(19) 0.4077(4) 0.61263(19) 0.0290(9) Uani 1 1 d .
C7 C 0.81207(19) 0.5383(4) 0.64992(18) 0.0292(9) Uani 1 1 d .
C8 C 0.8667(2) 0.6296(5) 0.6618(2) 0.0354(11) Uani 1 1 d .
C9 C 0.61311(18) 0.0624(4) 0.60769(18) 0.0259(9) Uani 1 1 d .
C10 C 0.58726(19) 0.0707(5) 0.64748(19) 0.0328(10) Uani 1 1 d .
C11 C 0.5390(2) -0.0073(5) 0.6435(2) 0.0392(11) Uani 1 1 d .
H11 H 0.5228 0.0009 0.6720 0.047 Uiso 1 1 calc R
C12 C 0.5148(2) -0.0963(5) 0.5983(2) 0.0384(11) Uani 1 1 d .
H12 H 0.4809 -0.1484 0.5946 0.046 Uiso 1 1 calc R
C13 C 0.5394(2) -0.1108(5) 0.5579(2) 0.0348(10) Uani 1 1 d .
H13 H 0.5227 -0.1733 0.5267 0.042 Uiso 1 1 calc R
C14 C 0.58912(19) -0.0332(4) 0.56305(19) 0.0294(9) Uani 1 1 d .
C15 C 0.6193(2) -0.0599(5) 0.5224(2) 0.0342(10) Uani 1 1 d .
C16 C 0.85381(19) 0.1444(4) 0.67335(19) 0.0294(9) Uani 1 1 d .
C17 C 0.8893(2) 0.1798(5) 0.7303(2) 0.0364(11) Uani 1 1 d .
C18 C 0.9483(2) 0.1471(6) 0.7567(2) 0.0437(12) Uani 1 1 d .
H18 H 0.9712 0.1738 0.7954 0.052 Uiso 1 1 calc R
C19 C 0.9731(2) 0.0741(6) 0.7248(2) 0.0470(13) Uani 1 1 d .
H19 H 1.0140 0.0521 0.7417 0.056 Uiso 1 1 calc R
C20 C 0.9399(2) 0.0328(5) 0.6691(2) 0.0400(12) Uani 1 1 d .
H20 H 0.9577 -0.0192 0.6483 0.048 Uiso 1 1 calc R
C21 C 0.8801(2) 0.0671(4) 0.6430(2) 0.0321(10) Uani 1 1 d .
C22 C 0.8435(2) 0.0243(5) 0.5830(2) 0.0391(11) Uani 1 1 d .
C23 C 0.75280(18) -0.1103(5) 0.70759(19) 0.0280(9) Uani 1 1 d .
C24 C 0.37112(19) 0.9531(4) 0.71271(18) 0.0268(9) Uani 1 1 d .
C25 C 0.39572(17) 0.9223(4) 0.81346(17) 0.0248(9) Uani 1 1 d .
C26 C 0.3815(2) 0.8684(5) 0.6657(2) 0.0362(11) Uani 1 1 d .
C27 C 0.3372(3) 0.7386(5) 0.6459(2) 0.0534(15) Uani 1 1 d .
C28 C 0.3195(3) 0.6933(6) 0.5845(3) 0.0572(15) Uani 1 1 d .
C29 C 0.42688(19) 0.8069(5) 0.85723(19) 0.0299(10) Uani 1 1 d .
C30 C 0.3909(2) 0.6717(5) 0.84555(19) 0.0318(10) Uani 1 1 d .
C31 C 0.4075(2) 0.5733(5) 0.8976(2) 0.0368(11) Uani 1 1 d .
C32 C 0.3251(2) 1.1414(4) 0.64885(18) 0.0313(10) Uani 1 1 d .
C33 C 0.2679(2) 1.1186(5) 0.6082(2) 0.0392(11) Uani 1 1 d .
C34 C 0.2449(3) 1.1833(6) 0.5554(2) 0.0489(14) Uani 1 1 d .
H34 H 0.2055 1.1658 0.5291 0.059 Uiso 1 1 calc R
C35 C 0.2799(3) 1.2735(6) 0.5413(2) 0.0552(16) Uani 1 1 d .
H35 H 0.2652 1.3166 0.5044 0.066 Uiso 1 1 calc R
C36 C 0.3370(3) 1.3021(5) 0.5809(2) 0.0498(14) Uani 1 1 d .
H36 H 0.3609 1.3658 0.5713 0.060 Uiso 1 1 calc R
C37 C 0.3588(2) 1.2380(5) 0.6340(2) 0.0370(11) Uani 1 1 d .
C38 C 0.4193(3) 1.2742(5) 0.6779(2) 0.0452(13) Uani 1 1 d .
C39 C 0.38926(19) 1.0780(4) 0.88542(17) 0.0272(9) Uani 1 1 d .
C40 C 0.3473(2) 1.0492(5) 0.9082(2) 0.0381(11) Uani 1 1 d .
C41 C 0.3536(2) 1.0888(7) 0.9626(2) 0.0533(15) Uani 1 1 d .
H41 H 0.3247 1.0649 0.9772 0.064 Uiso 1 1 calc R
C42 C 0.4028(2) 1.1645(6) 0.9958(2) 0.0508(14) Uani 1 1 d .
H42 H 0.4077 1.1941 1.0334 0.061 Uiso 1 1 calc R
C43 C 0.4448(2) 1.1970(5) 0.9744(2) 0.0400(12) Uani 1 1 d .
H43 H 0.4784 1.2494 0.9974 0.048 Uiso 1 1 calc R
C44 C 0.4386(2) 1.1543(4) 0.91958(18) 0.0303(10) Uani 1 1 d .
C45 C 0.4849(2) 1.1862(5) 0.8968(2) 0.0380(11) Uani 1 1 d .
C46 C 0.2917(2) 1.3236(5) 0.76345(18) 0.0320(10) Uani 1 1 d .
F1 F 0.58690(15) 0.3036(4) 0.50898(14) 0.0661(10) Uani 1 1 d .
F2 F 0.56647(12) 0.3104(3) 0.58424(17) 0.0597(9) Uani 1 1 d .
F3 F 0.64879(12) 0.5494(3) 0.54266(12) 0.0450(7) Uani 1 1 d .
F4 F 0.55688(12) 0.5449(3) 0.53112(13) 0.0458(7) Uani 1 1 d .
F5 F 0.58009(15) 0.5684(4) 0.63747(16) 0.0721(11) Uani 1 1 d .
F6 F 0.66964(14) 0.4966(3) 0.66724(12) 0.0504(8) Uani 1 1 d .
F7 F 0.64597(15) 0.6932(3) 0.62619(14) 0.0590(9) Uani 1 1 d .
F8 F 0.86458(11) 0.3680(3) 0.62449(12) 0.0351(6) Uani 1 1 d .
F9 F 0.78489(12) 0.4449(3) 0.55646(11) 0.0364(6) Uani 1 1 d .
F10 F 0.81212(12) 0.4998(3) 0.70128(11) 0.0388(6) Uani 1 1 d .
F11 F 0.76417(11) 0.6181(3) 0.62289(12) 0.0371(6) Uani 1 1 d .
F12 F 0.86036(12) 0.7474(3) 0.68570(12) 0.0421(7) Uani 1 1 d .
F13 F 0.87245(13) 0.6580(3) 0.61262(13) 0.0449(7) Uani 1 1 d .
F14 F 0.91554(12) 0.5697(3) 0.69766(13) 0.0457(7) Uani 1 1 d .
F15 F 0.61104(12) 0.1604(3) 0.69176(11) 0.0434(7) Uani 1 1 d .
F16 F 0.62774(13) 0.0526(3) 0.49681(12) 0.0447(7) Uani 1 1 d .
F17 F 0.67347(12) -0.1160(3) 0.55053(12) 0.0428(7) Uani 1 1 d .
F18 F 0.58895(13) -0.1477(3) 0.48035(12) 0.0476(7) Uani 1 1 d .
F19 F 0.86394(12) 0.2536(3) 0.76059(11) 0.0433(7) Uani 1 1 d .
F20 F 0.81767(13) 0.1286(3) 0.54755(12) 0.0468(7) Uani 1 1 d .
F21 F 0.79891(13) -0.0608(3) 0.57953(13) 0.0465(7) Uani 1 1 d .
F22 F 0.87518(14) -0.0448(3) 0.55851(14) 0.0559(8) Uani 1 1 d .
F23 F 0.37306(14) 0.9420(3) 0.61773(11) 0.0426(7) Uani 1 1 d .
F24 F 0.43754(14) 0.8264(3) 0.68590(13) 0.0525(8) Uani 1 1 d .
F25 F 0.36567(18) 0.6348(3) 0.68189(14) 0.0630(9) Uani 1 1 d .
F26 F 0.28617(13) 0.7663(3) 0.65416(15) 0.0599(9) Uani 1 1 d .
F27 F 0.28592(19) 0.7875(4) 0.54848(19) 0.0917(14) Uani 1 1 d .
F28 F 0.3691(2) 0.6716(4) 0.5756(2) 0.0891(14) Uani 1 1 d .
F29 F 0.28869(16) 0.5798(3) 0.57665(17) 0.0668(10) Uani 1 1 d .
F30 F 0.43762(11) 0.8427(2) 0.91284(10) 0.0327(6) Uani 1 1 d .
F31 F 0.48006(11) 0.7785(3) 0.85599(12) 0.0385(6) Uani 1 1 d .
F32 F 0.39701(13) 0.6003(3) 0.80263(11) 0.0422(7) Uani 1 1 d .
F33 F 0.33281(11) 0.7043(3) 0.82876(12) 0.0400(6) Uani 1 1 d .
F34 F 0.39193(13) 0.6230(3) 0.93867(11) 0.0445(7) Uani 1 1 d .
F35 F 0.38013(13) 0.4539(3) 0.88020(12) 0.0437(7) Uani 1 1 d .
F36 F 0.46556(12) 0.5511(3) 0.92032(12) 0.0464(7) Uani 1 1 d .
F37 F 0.23433(12) 1.0270(3) 0.62228(12) 0.0456(7) Uani 1 1 d .
F38 F 0.41732(14) 1.3334(3) 0.72543(12) 0.0485(7) Uani 1 1 d .
F39 F 0.45469(13) 1.1639(3) 0.69741(14) 0.0532(8) Uani 1 1 d .
F40 F 0.44796(17) 1.3612(4) 0.65717(15) 0.0656(10) Uani 1 1 d .
F41 F 0.29978(12) 0.9722(4) 0.87551(12) 0.0544(9) Uani 1 1 d .
F42 F 0.50735(12) 1.0741(3) 0.88330(14) 0.0488(7) Uani 1 1 d .
F43 F 0.46339(14) 1.2653(3) 0.84860(13) 0.0509(8) Uani 1 1 d .
F44 F 0.53002(13) 1.2568(3) 0.93524(14) 0.0562(8) Uani 1 1 d .

loop_
_atom_site_aniso_label
_atom_site_aniso_U_11
_atom_site_aniso_U_22
_atom_site_aniso_U_33
_atom_site_aniso_U_23
_atom_site_aniso_U_13
_atom_site_aniso_U_12
Cu1 0.0237(3) 0.0243(3) 0.0278(3) 0.0024(2) 0.0122(2) 0.0027(2)
Cu2 0.0310(3) 0.0252(3) 0.0233(3) -0.0004(2) 0.0122(2) 0.0033(2)
N1 0.0266(18) 0.0256(19) 0.0281(18) 0.0001(15) 0.0116(15) 0.0052(15)
N2 0.030(2) 0.0251(19) 0.037(2) 0.0005(16) 0.0132(17) 0.0036(16)
N3 0.0251(18) 0.0246(18) 0.0276(18) 0.0024(15) 0.0133(15) 0.0027(15)
N4 0.036(2) 0.030(2) 0.0231(18) 0.0000(15) 0.0141(16) 0.0004(16)
N5 0.0314(19) 0.0260(19) 0.0249(18) -0.0008(15) 0.0124(15) -0.0005(15)
N6 0.0243(17) 0.0260(19) 0.0245(17) -0.0018(14) 0.0125(15) -0.0015(14)
O1 0.0412(19) 0.0331(19) 0.0447(19) 0.0099(16) 0.0198(16) 0.0027(15)
O2 0.051(2) 0.037(2) 0.044(2) -0.0028(16) 0.0124(17) 0.0167(17)
C1 0.026(2) 0.027(2) 0.030(2) -0.0025(18) 0.0098(18) 0.0031(18)
C2 0.032(2) 0.026(2) 0.027(2) -0.0004(17) 0.0158(18) 0.0021(18)
C3 0.035(3) 0.034(3) 0.043(3) -0.002(2) 0.012(2) 0.002(2)
C4 0.030(2) 0.033(3) 0.042(3) 0.007(2) 0.010(2) 0.007(2)
C5 0.037(3) 0.038(3) 0.047(3) -0.005(2) 0.013(2) 0.008(2)
C6 0.031(2) 0.027(2) 0.032(2) 0.0012(18) 0.0166(19) 0.0024(18)
C7 0.033(2) 0.029(2) 0.030(2) 0.0037(18) 0.0164(19) -0.0002(19)
C8 0.040(3) 0.029(2) 0.041(3) 0.004(2) 0.020(2) -0.002(2)
C9 0.020(2) 0.026(2) 0.031(2) 0.0024(17) 0.0084(17) 0.0043(16)
C10 0.028(2) 0.039(3) 0.033(2) 0.001(2) 0.0129(19) 0.007(2)
C11 0.030(2) 0.047(3) 0.047(3) 0.011(2) 0.022(2) 0.008(2)
C12 0.028(2) 0.036(3) 0.051(3) 0.007(2) 0.016(2) 0.001(2)
C13 0.029(2) 0.030(2) 0.041(3) 0.005(2) 0.010(2) 0.0010(19)
C14 0.028(2) 0.028(2) 0.031(2) 0.0075(18) 0.0104(19) 0.0081(18)
C15 0.040(3) 0.031(2) 0.031(2) -0.0035(19) 0.014(2) -0.002(2)
C16 0.027(2) 0.028(2) 0.037(2) 0.0088(19) 0.0155(19) 0.0007(18)
C17 0.031(2) 0.040(3) 0.042(3) 0.006(2) 0.018(2) -0.004(2)
C18 0.031(3) 0.056(3) 0.044(3) 0.012(2) 0.014(2) -0.005(2)
C19 0.027(2) 0.052(3) 0.061(4) 0.019(3) 0.016(2) 0.006(2)
C20 0.033(3) 0.033(3) 0.063(3) 0.007(2) 0.029(3) 0.000(2)
C21 0.033(2) 0.023(2) 0.048(3) 0.0050(19) 0.024(2) 0.0024(18)
C22 0.041(3) 0.033(3) 0.055(3) 0.000(2) 0.032(2) 0.001(2)
C23 0.025(2) 0.031(2) 0.030(2) -0.001(2) 0.0125(18) -0.0015(18)
C24 0.034(2) 0.026(2) 0.026(2) -0.0044(17) 0.0173(19) -0.0020(18)
C25 0.021(2) 0.028(2) 0.026(2) 0.0001(17) 0.0106(17) -0.0047(17)
C26 0.051(3) 0.032(3) 0.032(2) 0.000(2) 0.023(2) 0.010(2)
C27 0.093(5) 0.031(3) 0.048(3) 0.005(2) 0.040(3) 0.013(3)
C28 0.062(4) 0.046(3) 0.053(3) -0.002(3) 0.012(3) 0.000(3)
C29 0.027(2) 0.031(2) 0.030(2) 0.0005(18) 0.0098(19) 0.0026(18)
C30 0.036(2) 0.028(2) 0.029(2) 0.0006(19) 0.012(2) 0.0004(19)
C31 0.043(3) 0.030(3) 0.031(2) 0.004(2) 0.008(2) 0.002(2)
C32 0.046(3) 0.028(2) 0.022(2) -0.0009(17) 0.015(2) 0.008(2)
C33 0.046(3) 0.042(3) 0.030(2) 0.001(2) 0.016(2) 0.012(2)
C34 0.062(4) 0.050(3) 0.030(3) -0.002(2) 0.013(3) 0.019(3)
C35 0.092(5) 0.049(3) 0.028(3) 0.010(2) 0.026(3) 0.029(3)
C36 0.089(4) 0.032(3) 0.041(3) 0.006(2) 0.039(3) 0.013(3)
C37 0.057(3) 0.028(2) 0.033(2) -0.001(2) 0.027(2) 0.006(2)
C38 0.067(4) 0.031(3) 0.049(3) 0.003(2) 0.035(3) -0.003(2)
C39 0.032(2) 0.029(2) 0.022(2) 0.0013(17) 0.0114(18) 0.0073(18)
C40 0.034(3) 0.051(3) 0.030(2) 0.004(2) 0.014(2) 0.006(2)
C41 0.044(3) 0.091(5) 0.033(3) 0.008(3) 0.024(2) 0.012(3)
C42 0.055(3) 0.069(4) 0.029(3) -0.002(3) 0.016(2) 0.023(3)
C43 0.042(3) 0.038(3) 0.029(2) 0.000(2) 0.003(2) 0.009(2)
C44 0.035(2) 0.027(2) 0.027(2) 0.0039(18) 0.0097(19) 0.0066(19)
C45 0.037(3) 0.035(3) 0.040(3) -0.001(2) 0.012(2) -0.008(2)
C46 0.034(2) 0.035(3) 0.024(2) -0.0026(19) 0.0083(19) -0.002(2)
F1 0.058(2) 0.058(2) 0.056(2) -0.0184(16) -0.0055(16) 0.0176(16)
F2 0.0334(15) 0.0397(17) 0.113(3) 0.0224(18) 0.0361(17) 0.0080(13)
F3 0.0388(16) 0.0462(17) 0.0501(17) 0.0194(13) 0.0178(14) 0.0055(13)
F4 0.0366(15) 0.0344(15) 0.0535(18) 0.0041(13) 0.0039(13) 0.0050(12)
F5 0.052(2) 0.105(3) 0.072(2) -0.026(2) 0.0379(18) -0.004(2)
F6 0.064(2) 0.0497(18) 0.0352(15) 0.0018(13) 0.0166(14) 0.0165(15)
F7 0.065(2) 0.0354(17) 0.061(2) -0.0055(15) 0.0087(17) 0.0022(15)
F8 0.0345(14) 0.0284(13) 0.0534(16) 0.0068(12) 0.0292(13) 0.0028(11)
F9 0.0496(16) 0.0343(15) 0.0317(14) 0.0045(11) 0.0228(12) 0.0034(12)
F10 0.0533(17) 0.0367(15) 0.0364(14) -0.0011(12) 0.0284(13) -0.0103(13)
F11 0.0328(14) 0.0296(14) 0.0521(16) -0.0013(12) 0.0203(13) 0.0028(11)
F12 0.0453(16) 0.0306(15) 0.0564(17) -0.0038(13) 0.0266(14) -0.0079(12)
F13 0.0503(17) 0.0415(16) 0.0587(18) 0.0093(14) 0.0384(15) -0.0031(13)
F14 0.0331(15) 0.0448(17) 0.0546(18) 0.0024(14) 0.0124(14) 0.0014(13)
F15 0.0422(15) 0.0580(18) 0.0352(14) -0.0105(13) 0.0207(13) -0.0005(14)
F16 0.0625(19) 0.0427(17) 0.0397(15) -0.0004(13) 0.0317(15) -0.0048(14)
F17 0.0373(15) 0.0489(17) 0.0476(16) -0.0056(13) 0.0226(13) 0.0064(13)
F18 0.0471(17) 0.0494(18) 0.0448(16) -0.0195(14) 0.0166(14) -0.0074(14)
F19 0.0404(15) 0.0591(19) 0.0326(14) -0.0058(13) 0.0168(12) -0.0023(14)
F20 0.0558(18) 0.0500(18) 0.0388(16) -0.0017(13) 0.0230(14) 0.0066(15)
F21 0.0461(17) 0.0412(17) 0.0579(18) -0.0120(14) 0.0267(15) -0.0063(13)
F22 0.0558(19) 0.056(2) 0.071(2) -0.0177(16) 0.0412(17) 0.0067(15)
F23 0.076(2) 0.0303(14) 0.0340(14) 0.0024(11) 0.0348(15) 0.0085(14)
F24 0.061(2) 0.059(2) 0.0501(17) 0.0084(15) 0.0360(16) 0.0246(16)
F25 0.110(3) 0.0329(17) 0.0564(19) 0.0078(14) 0.044(2) 0.0033(17)
F26 0.0451(17) 0.058(2) 0.086(2) -0.0305(18) 0.0354(17) -0.0045(15)
F27 0.094(3) 0.052(2) 0.088(3) 0.018(2) -0.008(2) 0.002(2)
F28 0.117(3) 0.061(2) 0.135(4) -0.014(2) 0.098(3) -0.001(2)
F29 0.064(2) 0.0388(18) 0.088(3) -0.0036(17) 0.0204(19) -0.0063(16)
F30 0.0395(14) 0.0288(13) 0.0235(12) 0.0013(10) 0.0055(11) 0.0008(11)
F31 0.0292(14) 0.0385(15) 0.0483(16) 0.0037(12) 0.0159(12) 0.0075(11)
F32 0.0645(19) 0.0298(14) 0.0317(14) -0.0025(11) 0.0182(13) -0.0006(13)
F33 0.0297(14) 0.0361(15) 0.0462(16) 0.0109(12) 0.0066(12) -0.0016(11)
F34 0.0597(19) 0.0414(16) 0.0328(14) 0.0040(12) 0.0187(14) -0.0055(14)
F35 0.0544(18) 0.0272(14) 0.0417(16) 0.0069(12) 0.0106(14) -0.0039(13)
F36 0.0408(16) 0.0380(16) 0.0460(16) 0.0080(13) 0.0018(13) 0.0058(13)
F37 0.0409(16) 0.0546(18) 0.0381(15) -0.0020(13) 0.0121(13) 0.0002(14)
F38 0.068(2) 0.0385(16) 0.0455(17) -0.0082(13) 0.0291(15) -0.0113(14)
F39 0.0476(18) 0.0467(18) 0.071(2) -0.0020(16) 0.0297(16) -0.0040(15)
F40 0.089(3) 0.056(2) 0.069(2) 0.0002(17) 0.050(2) -0.0270(19)
F41 0.0328(15) 0.096(3) 0.0389(16) 0.0005(16) 0.0194(13) -0.0143(16)
F42 0.0366(16) 0.0533(19) 0.0637(19) -0.0098(15) 0.0274(15) -0.0064(14)
F43 0.0567(19) 0.0547(19) 0.0449(17) 0.0061(14) 0.0238(15) -0.0122(15)
F44 0.0500(18) 0.055(2) 0.0564(19) -0.0114(15) 0.0136(15) -0.0229(16)

loop_
_atom_type_symbol
_atom_type_description
_atom_type_scat_dispersion_real
_atom_type_scat_dispersion_imag
_atom_type_scat_source
C C 0.0033 0.0016 'International Tables Vol C Tables 4.2.6.8 and 6.1.1.4'
H H 0.0000 0.0000 'International Tables Vol C Tables 4.2.6.8 and 6.1.1.4'
N N 0.0061 0.0033 'International Tables Vol C Tables 4.2.6.8 and 6.1.1.4'
O O 0.0106 0.0060 'International Tables Vol C Tables 4.2.6.8 and 6.1.1.4'
F F 0.0171 0.0103 'International Tables Vol C Tables 4.2.6.8 and 6.1.1.4'
Cu Cu 0.3201 1.2651 'International Tables Vol C Tables 4.2.6.8 and 6.1.1.4'

loop_
_geom_angle_atom_site_label_1
_geom_angle_atom_site_label_2
_geom_angle_atom_site_label_3
_geom_angle
C23 Cu1 N3 133.89(17)
C23 Cu1 N1 130.22(17)
N3 Cu1 N1 95.74(14)
C46 Cu2 N6 135.28(17)
C46 Cu2 N4 128.67(17)
N6 Cu2 N4 96.00(14)
C1 N1 C9 124.0(4)
C1 N1 Cu1 120.3(3)
C9 N1 Cu1 115.6(3)
C1 N2 C2 126.3(4)
C2 N3 C16 123.9(4)
C2 N3 Cu1 120.2(3)
C16 N3 Cu1 115.9(3)
C24 N4 C32 123.6(3)
C24 N4 Cu2 119.8(3)
C32 N4 Cu2 116.6(3)
C25 N5 C24 125.6(4)
C25 N6 C39 123.7(3)
C25 N6 Cu2 120.3(3)
C39 N6 Cu2 116.1(3)
N1 C1 N2 128.0(4)
N1 C1 C3 121.9(4)
N2 C1 C3 110.0(4)
N3 C2 N2 128.4(4)
N3 C2 C6 124.0(4)
N2 C2 C6 107.6(4)
F1 C3 F2 104.4(4)
F1 C3 C4 106.9(4)
F2 C3 C4 105.2(4)
F1 C3 C1 109.0(4)
F2 C3 C1 111.1(4)
C4 C3 C1 119.0(4)
F3 C4 F4 106.7(4)
F3 C4 C3 112.9(4)
F4 C4 C3 107.2(4)
F3 C4 C5 108.1(4)
F4 C4 C5 107.4(4)
C3 C4 C5 114.2(4)
F6 C5 F7 108.1(4)
F6 C5 F5 108.2(5)
F7 C5 F5 106.3(4)
F6 C5 C4 113.8(4)
F7 C5 C4 111.0(4)
F5 C5 C4 109.1(4)
F9 C6 F8 106.2(3)
F9 C6 C2 109.8(3)
F8 C6 C2 112.8(3)
F9 C6 C7 108.1(3)
F8 C6 C7 106.5(3)
C2 C6 C7 113.0(3)
F10 C7 F11 108.3(3)
F10 C7 C8 107.8(4)
F11 C7 C8 106.6(3)
F10 C7 C6 109.0(3)
F11 C7 C6 109.4(3)
C8 C7 C6 115.5(4)
F14 C8 F13 108.9(4)
F14 C8 F12 108.1(4)
F13 C8 F12 108.3(4)
F14 C8 C7 111.5(4)
F13 C8 C7 110.3(4)
F12 C8 C7 109.7(4)
C10 C9 C14 116.8(4)
C10 C9 N1 120.5(4)
C14 C9 N1 122.3(4)
F15 C10 C11 119.7(4)
F15 C10 C9 117.3(4)
C11 C10 C9 123.0(4)
C12 C11 C10 119.2(5)
C12 C11 H11 120.4
C10 C11 H11 120.4
C11 C12 C13 120.3(4)
C11 C12 H12 119.8
C13 C12 H12 119.8
C12 C13 C14 119.9(5)
C12 C13 H13 120.0
C14 C13 H13 120.0
C9 C14 C13 120.7(4)
C9 C14 C15 119.7(4)
C13 C14 C15 119.5(4)
F16 C15 F18 106.9(4)
F16 C15 F17 106.0(4)
F18 C15 F17 106.4(4)
F16 C15 C14 113.6(4)
F18 C15 C14 112.1(4)
F17 C15 C14 111.4(4)
C17 C16 C21 117.2(4)
C17 C16 N3 119.4(4)
C21 C16 N3 123.3(4)
F19 C17 C18 118.9(4)
F19 C17 C16 117.7(4)
C18 C17 C16 123.4(5)
C17 C18 C19 117.8(5)
C17 C18 H18 121.1
C19 C18 H18 121.1
C20 C19 C18 121.3(5)
C20 C19 H19 119.3
C18 C19 H19 119.3
C19 C20 C21 120.1(5)
C19 C20 H20 119.9
C21 C20 H20 119.9
C20 C21 C16 120.1(4)
C20 C21 C22 121.1(4)
C16 C21 C22 118.8(4)
F20 C22 F22 106.5(4)
F20 C22 F21 105.3(4)
F22 C22 F21 105.4(4)
F20 C22 C21 113.8(4)
F22 C22 C21 112.2(4)
F21 C22 C21 113.0(4)
O1 C23 Cu1 178.4(4)
N4 C24 N5 128.7(4)
N4 C24 C26 123.8(4)
N5 C24 C26 107.5(4)
N6 C25 N5 128.7(4)
N6 C25 C29 124.5(4)
N5 C25 C29 106.8(4)
F24 C26 F23 106.0(4)
F24 C26 C24 109.4(4)
F23 C26 C24 112.7(4)
F24 C26 C27 110.4(4)
F23 C26 C27 107.1(4)
C24 C26 C27 111.0(4)
F25 C27 F26 107.9(4)
F25 C27 C28 109.4(4)
F26 C27 C28 107.7(5)
F25 C27 C26 105.7(5)
F26 C27 C26 110.2(4)
C28 C27 C26 115.8(5)
F29 C28 F27 108.3(5)
F29 C28 F28 110.6(5)
F27 C28 F28 111.0(6)
F29 C28 C27 108.6(5)
F27 C28 C27 110.4(5)
F28 C28 C27 107.8(5)
F31 C29 F30 106.2(3)
F31 C29 C25 110.2(3)
F30 C29 C25 112.6(3)
F31 C29 C30 107.9(4)
F30 C29 C30 106.1(3)
C25 C29 C30 113.4(3)
F32 C30 F33 108.1(3)
F32 C30 C31 106.4(4)
F33 C30 C31 107.7(4)
F32 C30 C29 110.9(4)
F33 C30 C29 108.2(3)
C31 C30 C29 115.3(4)
F34 C31 F36 108.5(4)
F34 C31 F35 108.0(4)
F36 C31 F35 108.5(4)
F34 C31 C30 111.8(4)
F36 C31 C30 110.3(4)
F35 C31 C30 109.6(4)
C33 C32 C37 116.5(4)
C33 C32 N4 120.1(4)
C37 C32 N4 123.4(4)
F37 C33 C34 119.5(5)
F37 C33 C32 117.3(4)
C34 C33 C32 123.2(5)
C33 C34 C35 118.9(5)
C33 C34 H34 120.6
C35 C34 H34 120.6
C34 C35 C36 120.2(5)
C34 C35 H35 119.9
C36 C35 H35 119.9
C37 C36 C35 120.0(5)
C37 C36 H36 120.0
C35 C36 H36 120.0
C36 C37 C32 121.2(5)
C36 C37 C38 119.9(5)
C32 C37 C38 118.9(4)
F40 C38 F38 106.5(4)
F40 C38 F39 106.5(4)
F38 C38 F39 105.3(4)
F40 C38 C37 112.8(4)
F38 C38 C37 112.2(4)
F39 C38 C37 113.0(4)
C40 C39 C44 117.5(4)
C40 C39 N6 119.3(4)
C44 C39 N6 123.0(4)
F41 C40 C41 119.3(4)
F41 C40 C39 117.7(4)
C41 C40 C39 122.9(5)
C40 C41 C42 118.6(5)
C40 C41 H41 120.7
C42 C41 H41 120.7
C43 C42 C41 120.2(5)
C43 C42 H42 119.9
C41 C42 H42 119.9
C42 C43 C44 120.9(5)
C42 C43 H43 119.6
C44 C43 H43 119.6
C43 C44 C39 119.9(4)
C43 C44 C45 121.1(4)
C39 C44 C45 119.0(4)
F42 C45 F44 107.3(4)
F42 C45 F43 107.1(4)
F44 C45 F43 105.8(4)
F42 C45 C44 112.6(4)
F44 C45 C44 111.8(4)
F43 C45 C44 111.9(4)
O2 C46 Cu2 178.3(4)

loop_
_geom_bond_atom_site_label_1
_geom_bond_atom_site_label_2
_geom_bond_distance
Cu1 C23 1.813(5)
Cu1 N3 1.956(3)
Cu1 N1 1.962(3)
Cu2 C46 1.818(5)
Cu2 N6 1.952(3)
Cu2 N4 1.959(3)
N1 C1 1.305(6)
N1 C9 1.430(5)
N2 C1 1.336(6)
N2 C2 1.339(6)
N3 C2 1.307(5)
N3 C16 1.434(5)
N4 C24 1.304(6)
N4 C32 1.427(5)
N5 C25 1.332(5)
N5 C24 1.344(5)
N6 C25 1.299(5)
N6 C39 1.439(5)
O1 C23 1.113(5)
O2 C46 1.117(5)
C1 C3 1.553(6)
C2 C6 1.544(6)
C3 F1 1.346(6)
C3 F2 1.365(6)
C3 C4 1.528(7)
C4 F3 1.342(6)
C4 F4 1.357(5)
C4 C5 1.534(7)
C5 F6 1.317(6)
C5 F7 1.334(6)
C5 F5 1.334(6)
C6 F9 1.347(5)
C6 F8 1.359(5)
C6 C7 1.561(6)
C7 F10 1.345(5)
C7 F11 1.351(5)
C7 C8 1.540(6)
C8 F14 1.322(5)
C8 F13 1.328(5)
C8 F12 1.334(5)
C9 C10 1.384(6)
C9 C14 1.398(6)
C10 F15 1.354(5)
C10 C11 1.382(7)
C11 C12 1.366(7)
C11 H11 0.9500
C12 C13 1.380(7)
C12 H12 0.9500
C13 C14 1.401(6)
C13 H13 0.9500
C14 C15 1.504(6)
C15 F16 1.330(5)
C15 F18 1.337(5)
C15 F17 1.354(5)
C16 C17 1.395(7)
C16 C21 1.400(6)
C17 F19 1.364(6)
C17 C18 1.375(7)
C18 C19 1.383(8)
C18 H18 0.9500
C19 C20 1.373(8)
C19 H19 0.9500
C20 C21 1.396(7)
C20 H20 0.9500
C21 C22 1.479(7)
C22 F20 1.336(6)
C22 F22 1.349(5)
C22 F21 1.351(6)
C24 C26 1.544(6)
C25 C29 1.549(6)
C26 F24 1.332(6)
C26 F23 1.347(5)
C26 C27 1.616(8)
C27 F25 1.355(6)
C27 F26 1.379(7)
C27 C28 1.495(8)
C28 F29 1.312(7)
C28 F27 1.325(7)
C28 F28 1.342(7)
C29 F31 1.351(5)
C29 F30 1.362(5)
C29 C30 1.550(6)
C30 F32 1.342(5)
C30 F33 1.359(5)
C30 C31 1.542(6)
C31 F34 1.328(6)
C31 F36 1.330(6)
C31 F35 1.331(5)
C32 C33 1.391(7)
C32 C37 1.400(7)
C33 F37 1.356(6)
C33 C34 1.374(7)
C34 C35 1.373(9)
C34 H34 0.9500
C35 C36 1.392(9)
C35 H35 0.9500
C36 C37 1.377(7)
C36 H36 0.9500
C37 C38 1.504(8)
C38 F40 1.333(6)
C38 F38 1.347(6)
C38 F39 1.349(6)
C39 C40 1.393(6)
C39 C44 1.394(6)
C40 F41 1.359(6)
C40 C41 1.372(7)
C41 C42 1.382(8)
C41 H41 0.9500
C42 C43 1.377(8)
C42 H42 0.9500
C43 C44 1.389(6)
C43 H43 0.9500
C44 C45 1.496(7)
C45 F42 1.328(6)
C45 F44 1.340(5)
C45 F43 1.356(6)
